data_2208666
loop_
_publ_author_name
'Thanikasalam, Kanagasabapathy'
'Jeyaraman, Ramasubbu'
'Panchanatheswaran, Krishnaswamy '
'Low, John N.'
'Glidewell, Christopher'

_publ_section_title
;1-Benzyl-2-[(2<i>RS</i>,3<i>SR</i>,6<i>SR</i>)-3-methyl-4-oxo-2,6-diphenylpiperidin-1-ylcarbonyl]-2-phenylethenyl
 phenylacetate
;
_journal_coeditor_code LH2020
_journal_issue 4
_journal_name_full 'Acta Crystallographica Section E'
_journal_page_first o1443
_journal_page_last o1445
_journal_paper_doi 10.1107/S1600536806008804
_journal_volume 62
_journal_year 2006
_chemical_formula_iupac 'C42 H37 N O4'
_chemical_formula_moiety 'C42 H37 N O4'
_chemical_formula_sum 'C42 H37 N O4'
_chemical_formula_weight 619.73
_chemical_name_systematic
;
1-Benzyl-2-[(2RS,3SR,6SR)-3-methyl-4-oxo-2,6-diphenylpiperidin-1-ylcarbonyl]-
2-phenylethenyl phenylacetate
;
_space_group_IT_number 2
_symmetry_cell_setting triclinic
_symmetry_space_group_name_Hall '-P 1'
_symmetry_space_group_name_H-M 'P -1'
_atom_sites_solution_hydrogens geom
_atom_sites_solution_primary direct
_atom_sites_solution_secondary difmap
_cell_angle_alpha 88.7510(17)
_cell_angle_beta 78.574(3)
_cell_angle_gamma 85.653(2)
_cell_formula_units_Z 2
_cell_length_a 9.3027(3)
_cell_length_b 12.1333(5)
_cell_length_c 14.5927(6)
_cell_measurement_reflns_used 7258
_cell_measurement_temperature 120(2)
_cell_measurement_theta_max 27.48
_cell_measurement_theta_min 2.91
_cell_volume 1609.79(11)
_computing_cell_refinement 'DENZO (Otwinowski & Minor, 1997) and COLLECT'
_computing_data_collection 'COLLECT (Hooft, 1999)'
_computing_data_reduction 'DENZO and COLLECT'
_computing_molecular_graphics 'PLATON (Spek, 2003)'
_computing_publication_material 'SHELXL97 and PRPKAPPA (Ferguson, 1999)'
_computing_structure_refinement 'OSCAIL and SHELXL97 (Sheldrick, 1997)'
_computing_structure_solution 'OSCAIL (McArdle, 2003) and SHELXS97 (Sheldrick, 1997)'
_diffrn_ambient_temperature 120(2)
_diffrn_detector_area_resol_mean 9.091
_diffrn_measured_fraction_theta_full 0.985
_diffrn_measured_fraction_theta_max 0.985
_diffrn_measurement_device_type 'Bruker--Nonius KappaCCD'
_diffrn_measurement_method '\f and \w'
_diffrn_radiation_monochromator graphite
_diffrn_radiation_source 'Bruker-Nonius FR591 rotating anode'
_diffrn_radiation_type 'Mo K\a'
_diffrn_radiation_wavelength 0.71073
_diffrn_reflns_av_R_equivalents 0.0913
_diffrn_reflns_av_sigmaI/netI 0.0874
_diffrn_reflns_limit_h_max 10
_diffrn_reflns_limit_h_min -12
_diffrn_reflns_limit_k_max 15
_diffrn_reflns_limit_k_min -15
_diffrn_reflns_limit_l_max 18
_diffrn_reflns_limit_l_min -19
_diffrn_reflns_number 34829
_diffrn_reflns_theta_full 27.69
_diffrn_reflns_theta_max 27.69
_diffrn_reflns_theta_min 3.03
_diffrn_standards_decay_% 0
_exptl_absorpt_coefficient_mu 0.081
_exptl_absorpt_correction_T_max 0.997
_exptl_absorpt_correction_T_min 0.985
_exptl_absorpt_correction_type multi-scan
_exptl_absorpt_process_details '(SADABS; Sheldrick, 2003)'
_exptl_crystal_colour colourless
_exptl_crystal_density_diffrn 1.279
_exptl_crystal_density_method 'not measured'
_exptl_crystal_description plate
_exptl_crystal_F_000 656
_exptl_crystal_size_max 0.13
_exptl_crystal_size_mid 0.07
_exptl_crystal_size_min 0.03
_refine_diff_density_max 0.437
_refine_diff_density_min -0.281
_refine_ls_extinction_method none
_refine_ls_goodness_of_fit_ref 1.015
_refine_ls_hydrogen_treatment constr
_refine_ls_matrix_type full
_refine_ls_number_parameters 425
_refine_ls_number_reflns 7423
_refine_ls_number_restraints 0
_refine_ls_restrained_S_all 1.015
_refine_ls_R_factor_all 0.1230
_refine_ls_R_factor_gt 0.0624
_refine_ls_shift/su_max 0.000
_refine_ls_shift/su_mean 0.000
_refine_ls_structure_factor_coef Fsqd
_refine_ls_weighting_details 'w=1/[\s^2^(Fo^2^)+(0.0577P)^2^+0.6078P] where P=(Fo^2^+2Fc^2^)/3'
_refine_ls_weighting_scheme calc
_refine_ls_wR_factor_gt 0.1298
_refine_ls_wR_factor_ref 0.1529
_reflns_number_gt 4485
_reflns_number_total 7423
_reflns_threshold_expression I>2\s(I)
_cod_data_source_file lh2020.cif
_cod_data_source_block I
_cod_database_code 2208666
_cod_database_fobs_code 2208666

loop_
_symmetry_equiv_pos_as_xyz
'x, y, z'
'-x, -y, -z'

loop_
_atom_site_type_symbol
_atom_site_label
_atom_site_fract_x
_atom_site_fract_y
_atom_site_fract_z
_atom_site_U_iso_or_equiv
_atom_site_adp_type
_atom_site_calc_flag
_atom_site_refinement_flags
_atom_site_occupancy
C C1 0.2356(2) 0.43745(17) 0.33712(14) 0.0236(5) Uani d . 1
C C17 0.1334(2) 0.53735(18) 0.36474(14) 0.0255(5) Uani d . 1
C C11 0.0816(2) 0.60214(18) 0.28508(15) 0.0260(5) Uani d . 1
C C12 0.0602(3) 0.5520(2) 0.20435(16) 0.0335(6) Uani d . 1
C C13 0.0064(3) 0.6143(2) 0.13589(17) 0.0358(6) Uani d . 1
C C14 -0.0288(3) 0.7261(2) 0.14681(17) 0.0353(6) Uani d . 1
C C15 -0.0094(3) 0.7758(2) 0.22692(18) 0.0395(6) Uani d . 1
C C16 0.0463(3) 0.7141(2) 0.29531(17) 0.0340(6) Uani d . 1
O O1 0.16875(15) 0.34768(12) 0.30674(10) 0.0256(3) Uani d . 1
C C4 0.0938(2) 0.28122(18) 0.37423(16) 0.0261(5) Uani d . 1
O O2 0.06080(17) 0.30686(13) 0.45492(11) 0.0314(4) Uani d . 1
C C47 0.0658(3) 0.17689(19) 0.32941(16) 0.0319(5) Uani d . 1
C C41 -0.0574(2) 0.11470(18) 0.38370(15) 0.0267(5) Uani d . 1
C C42 -0.1918(3) 0.1688(2) 0.42342(17) 0.0351(6) Uani d . 1
C C43 -0.3067(3) 0.1106(2) 0.47079(18) 0.0392(6) Uani d . 1
C C44 -0.2887(3) -0.0033(2) 0.47951(17) 0.0364(6) Uani d . 1
C C45 -0.1564(3) -0.0582(2) 0.44091(17) 0.0367(6) Uani d . 1
C C46 -0.0423(3) 0.00086(19) 0.39343(17) 0.0337(6) Uani d . 1
C C2 0.3793(2) 0.41933(17) 0.33484(14) 0.0224(5) Uani d . 1
C C21 0.4813(2) 0.49775(18) 0.35853(14) 0.0232(5) Uani d . 1
C C22 0.5994(2) 0.4542(2) 0.39704(15) 0.0292(5) Uani d . 1
C C23 0.7003(3) 0.5218(2) 0.41917(16) 0.0352(6) Uani d . 1
C C24 0.6862(3) 0.6342(2) 0.40385(16) 0.0375(6) Uani d . 1
C C25 0.5708(3) 0.6784(2) 0.36463(16) 0.0346(6) Uani d . 1
C C26 0.4689(2) 0.61127(18) 0.34235(15) 0.0277(5) Uani d . 1
C C3 0.4454(2) 0.30227(18) 0.31279(15) 0.0240(5) Uani d . 1
O O3 0.42009(17) 0.22856(12) 0.37155(10) 0.0298(4) Uani d . 1
N N31 0.53379(19) 0.28357(14) 0.22807(12) 0.0237(4) Uani d . 1
C C32 0.6095(2) 0.17035(17) 0.21216(15) 0.0257(5) Uani d . 1
C C51 0.5041(2) 0.08504(18) 0.19800(16) 0.0287(5) Uani d . 1
C C52 0.4433(3) 0.0850(2) 0.11868(18) 0.0366(6) Uani d . 1
C C53 0.3486(3) 0.0059(2) 0.1075(2) 0.0452(7) Uani d . 1
C C54 0.3135(3) -0.0740(2) 0.1749(2) 0.0490(7) Uani d . 1
C C55 0.3730(3) -0.0747(2) 0.2543(2) 0.0461(7) Uani d . 1
C C56 0.4681(3) 0.0039(2) 0.26610(18) 0.0370(6) Uani d . 1
C C33 0.7436(2) 0.17069(19) 0.13054(16) 0.0301(5) Uani d . 1
C C37 0.8405(3) 0.0642(2) 0.13068(19) 0.0457(7) Uani d . 1
C C34 0.8295(3) 0.2720(2) 0.12965(16) 0.0338(6) Uani d . 1
O O4 0.96224(18) 0.26760(16) 0.11562(14) 0.0520(5) Uani d . 1
C C35 0.7406(2) 0.3808(2) 0.14707(16) 0.0316(5) Uani d . 1
C C36 0.5752(2) 0.37259(18) 0.15922(15) 0.0253(5) Uani d . 1
C C61 0.5154(2) 0.35869(17) 0.07048(14) 0.0243(5) Uani d . 1
C C62 0.6029(2) 0.35915(19) -0.01801(15) 0.0295(5) Uani d . 1
C C63 0.5429(3) 0.3476(2) -0.09700(16) 0.0342(6) Uani d . 1
C C64 0.3938(3) 0.3367(2) -0.08813(16) 0.0340(6) Uani d . 1
C C65 0.3051(3) 0.3382(2) 0.00000(16) 0.0326(5) Uani d . 1
C C66 0.3652(2) 0.34915(19) 0.07836(16) 0.0296(5) Uani d . 1
H H17A 0.1828 0.5878 0.3988 0.031 Uiso calc R 1
H H17B 0.0457 0.5139 0.4089 0.031 Uiso calc R 1
H H12 0.0826 0.4747 0.1961 0.040 Uiso calc R 1
H H13 -0.0063 0.5792 0.0808 0.043 Uiso calc R 1
H H14 -0.0658 0.7683 0.0998 0.042 Uiso calc R 1
H H15 -0.0342 0.8528 0.2356 0.047 Uiso calc R 1
H H16 0.0601 0.7498 0.3499 0.041 Uiso calc R 1
H H47A 0.0437 0.1957 0.2671 0.038 Uiso calc R 1
H H47B 0.1571 0.1274 0.3197 0.038 Uiso calc R 1
H H42 -0.2049 0.2469 0.4180 0.042 Uiso calc R 1
H H43 -0.3979 0.1488 0.4973 0.047 Uiso calc R 1
H H44 -0.3674 -0.0433 0.5120 0.044 Uiso calc R 1
H H45 -0.1433 -0.1362 0.4468 0.044 Uiso calc R 1
H H46 0.0486 -0.0378 0.3669 0.040 Uiso calc R 1
H H22 0.6106 0.3769 0.4082 0.035 Uiso calc R 1
H H23 0.7802 0.4905 0.4452 0.042 Uiso calc R 1
H H24 0.7549 0.6807 0.4200 0.045 Uiso calc R 1
H H25 0.5613 0.7557 0.3528 0.042 Uiso calc R 1
H H26 0.3898 0.6430 0.3158 0.033 Uiso calc R 1
H H32 0.6475 0.1485 0.2699 0.031 Uiso calc R 1
H H52 0.4668 0.1397 0.0716 0.044 Uiso calc R 1
H H53 0.3075 0.0067 0.0528 0.054 Uiso calc R 1
H H54 0.2486 -0.1282 0.1669 0.059 Uiso calc R 1
H H55 0.3487 -0.1295 0.3011 0.055 Uiso calc R 1
H H56 0.5090 0.0025 0.3209 0.044 Uiso calc R 1
H H33 0.7049 0.1723 0.0713 0.036 Uiso calc R 1
H H37A 0.9232 0.0644 0.0773 0.069 Uiso calc R 1
H H37B 0.7828 0.0010 0.1259 0.069 Uiso calc R 1
H H37C 0.8781 0.0585 0.1889 0.069 Uiso calc R 1
H H35A 0.7730 0.4312 0.0940 0.038 Uiso calc R 1
H H35B 0.7613 0.4140 0.2040 0.038 Uiso calc R 1
H H36 0.5272 0.4432 0.1885 0.030 Uiso calc R 1
H H62 0.7052 0.3675 -0.0249 0.035 Uiso calc R 1
H H63 0.6045 0.3471 -0.1573 0.041 Uiso calc R 1
H H64 0.3527 0.3282 -0.1420 0.041 Uiso calc R 1
H H65 0.2024 0.3317 0.0067 0.039 Uiso calc R 1
H H66 0.3032 0.3502 0.1385 0.035 Uiso calc R 1

loop_
_atom_site_aniso_label
_atom_site_aniso_U_11
_atom_site_aniso_U_22
_atom_site_aniso_U_33
_atom_site_aniso_U_12
_atom_site_aniso_U_13
_atom_site_aniso_U_23
C1 0.0292(12) 0.0210(11) 0.0216(11) -0.0050(9) -0.0061(9) -0.0001(9)
C17 0.0254(12) 0.0272(12) 0.0237(11) -0.0018(9) -0.0046(9) -0.0010(9)
C11 0.0192(11) 0.0290(13) 0.0299(12) -0.0029(9) -0.0048(9) 0.0031(10)
C12 0.0340(13) 0.0337(14) 0.0328(13) 0.0056(10) -0.0093(10) -0.0022(11)
C13 0.0361(14) 0.0428(15) 0.0304(13) 0.0023(11) -0.0132(11) -0.0018(11)
C14 0.0327(13) 0.0391(15) 0.0364(14) -0.0060(11) -0.0127(11) 0.0114(11)
C15 0.0467(15) 0.0276(14) 0.0475(16) -0.0042(11) -0.0177(12) 0.0083(12)
C16 0.0392(14) 0.0305(14) 0.0352(13) -0.0064(11) -0.0125(11) -0.0007(11)
O1 0.0261(8) 0.0255(8) 0.0259(8) -0.0076(6) -0.0048(6) 0.0006(6)
C4 0.0216(11) 0.0270(12) 0.0297(13) -0.0027(9) -0.0049(9) 0.0030(10)
O2 0.0341(9) 0.0326(9) 0.0269(9) -0.0061(7) -0.0034(7) 0.0005(7)
C47 0.0313(13) 0.0311(13) 0.0335(13) -0.0067(10) -0.0049(10) -0.0009(10)
C41 0.0285(12) 0.0285(13) 0.0252(12) -0.0057(9) -0.0093(9) 0.0019(10)
C42 0.0309(13) 0.0271(13) 0.0473(15) -0.0012(10) -0.0087(11) 0.0053(11)
C43 0.0276(13) 0.0425(16) 0.0462(15) -0.0024(11) -0.0038(11) 0.0011(12)
C44 0.0339(14) 0.0398(15) 0.0374(14) -0.0151(11) -0.0073(11) 0.0045(11)
C45 0.0413(14) 0.0257(13) 0.0446(15) -0.0090(11) -0.0097(12) 0.0020(11)
C46 0.0316(13) 0.0287(13) 0.0405(14) -0.0020(10) -0.0053(10) -0.0058(11)
C2 0.0235(11) 0.0232(12) 0.0203(11) -0.0021(8) -0.0043(8) 0.0020(9)
C21 0.0229(11) 0.0251(12) 0.0213(11) -0.0033(9) -0.0034(8) -0.0005(9)
C22 0.0248(12) 0.0332(13) 0.0293(12) -0.0007(9) -0.0054(9) -0.0004(10)
C23 0.0268(12) 0.0494(17) 0.0318(13) -0.0053(11) -0.0105(10) -0.0003(12)
C24 0.0332(14) 0.0483(17) 0.0326(13) -0.0167(11) -0.0048(11) -0.0055(12)
C25 0.0417(14) 0.0307(14) 0.0319(13) -0.0118(11) -0.0045(11) -0.0012(11)
C26 0.0307(12) 0.0274(13) 0.0264(12) -0.0052(9) -0.0078(9) 0.0009(10)
C3 0.0237(11) 0.0239(12) 0.0253(11) -0.0021(9) -0.0070(9) -0.0008(9)
O3 0.0367(9) 0.0245(9) 0.0268(8) -0.0008(7) -0.0032(7) 0.0038(7)
N31 0.0265(10) 0.0216(10) 0.0225(9) -0.0010(7) -0.0039(7) -0.0001(7)
C32 0.0268(12) 0.0226(12) 0.0266(12) 0.0032(9) -0.0046(9) 0.0000(9)
C51 0.0298(12) 0.0223(12) 0.0320(12) 0.0016(9) -0.0023(10) -0.0040(10)
C52 0.0406(14) 0.0281(13) 0.0430(15) -0.0047(11) -0.0123(11) -0.0015(11)
C53 0.0504(16) 0.0360(16) 0.0533(17) -0.0042(12) -0.0191(13) -0.0095(13)
C54 0.0417(16) 0.0321(15) 0.073(2) -0.0103(12) -0.0070(14) -0.0118(14)
C55 0.0496(16) 0.0298(15) 0.0543(18) -0.0061(12) 0.0018(13) 0.0003(13)
C56 0.0411(14) 0.0278(13) 0.0403(14) -0.0004(11) -0.0043(11) -0.0018(11)
C33 0.0266(12) 0.0317(13) 0.0310(12) 0.0045(10) -0.0060(10) 0.0003(10)
C37 0.0413(15) 0.0459(17) 0.0470(16) 0.0107(12) -0.0064(12) -0.0050(13)
C34 0.0268(13) 0.0456(15) 0.0289(13) -0.0013(10) -0.0060(10) 0.0050(11)
O4 0.0228(10) 0.0608(13) 0.0701(13) -0.0009(8) -0.0059(8) 0.0136(10)
C35 0.0294(13) 0.0370(14) 0.0294(12) -0.0078(10) -0.0066(10) 0.0026(10)
C36 0.0256(11) 0.0245(12) 0.0259(11) -0.0043(9) -0.0050(9) 0.0028(9)
C61 0.0277(12) 0.0216(12) 0.0234(11) -0.0007(9) -0.0052(9) 0.0026(9)
C62 0.0262(12) 0.0320(13) 0.0296(12) -0.0011(10) -0.0044(10) 0.0025(10)
C63 0.0375(14) 0.0386(15) 0.0243(12) 0.0001(11) -0.0020(10) 0.0026(10)
C64 0.0386(14) 0.0370(14) 0.0282(13) -0.0008(11) -0.0118(10) 0.0002(11)
C65 0.0304(13) 0.0369(14) 0.0310(13) -0.0007(10) -0.0084(10) 0.0032(11)
C66 0.0276(12) 0.0343(13) 0.0261(12) 0.0014(10) -0.0051(9) 0.0017(10)

loop_
_atom_type_symbol
_atom_type_description
_atom_type_scat_dispersion_real
_atom_type_scat_dispersion_imag
_atom_type_scat_source
C C 0.0033 0.0016 'International Tables Vol C Tables 4.2.6.8 and 6.1.1.4'
H H 0.0000 0.0000 'International Tables Vol C Tables 4.2.6.8 and 6.1.1.4'
N N 0.0061 0.0033 'International Tables Vol C Tables 4.2.6.8 and 6.1.1.4'
O O 0.0106 0.0060 'International Tables Vol C Tables 4.2.6.8 and 6.1.1.4'

loop_
_geom_angle_atom_site_label_1
_geom_angle_atom_site_label_2
_geom_angle_atom_site_label_3
_geom_angle
_geom_angle_publ_flag
C2 C1 O1 114.70(18) y
C2 C1 C17 130.9(2) y
O1 C1 C17 114.38(17) y
C1 C17 C11 115.99(18) no
C1 C17 H17A 108.3 no
C11 C17 H17A 108.3 no
C1 C17 H17B 108.3 no
C11 C17 H17B 108.3 no
H17A C17 H17B 107.4 no
C16 C11 C12 118.3(2) no
C16 C11 C17 118.8(2) no
C12 C11 C17 122.8(2) no
C13 C12 C11 120.4(2) no
C13 C12 H12 119.8 no
C11 C12 H12 119.8 no
C14 C13 C12 120.9(2) no
C14 C13 H13 119.5 no
C12 C13 H13 119.5 no
C15 C14 C13 118.9(2) no
C15 C14 H14 120.5 no
C13 C14 H14 120.5 no
C14 C15 C16 120.5(2) no
C14 C15 H15 119.8 no
C16 C15 H15 119.8 no
C11 C16 C15 121.1(2) no
C11 C16 H16 119.5 no
C15 C16 H16 119.5 no
C4 O1 C1 117.44(16) no
O2 C4 O1 122.7(2) no
O2 C4 C47 128.5(2) no
O1 C4 C47 108.83(18) no
C4 C47 C41 115.13(19) no
C4 C47 H47A 108.5 no
C41 C47 H47A 108.5 no
C4 C47 H47B 108.5 no
C41 C47 H47B 108.5 no
H47A C47 H47B 107.5 no
C46 C41 C42 117.7(2) no
C46 C41 C47 120.9(2) no
C42 C41 C47 121.3(2) no
C43 C42 C41 121.1(2) no
C43 C42 H42 119.5 no
C41 C42 H42 119.5 no
C44 C43 C42 120.0(2) no
C44 C43 H43 120.0 no
C42 C43 H43 120.0 no
C45 C44 C43 119.7(2) no
C45 C44 H44 120.1 no
C43 C44 H44 120.1 no
C44 C45 C46 119.7(2) no
C44 C45 H45 120.1 no
C46 C45 H45 120.1 no
C41 C46 C45 121.7(2) no
C41 C46 H46 119.2 no
C45 C46 H46 119.2 no
C1 C2 C3 116.53(19) y
C1 C2 C21 127.73(19) y
C3 C2 C21 115.55(17) y
C26 C21 C22 118.0(2) no
C26 C21 C2 124.25(18) no
C22 C21 C2 117.74(19) no
C23 C22 C21 121.0(2) no
C23 C22 H22 119.5 no
C21 C22 H22 119.5 no
C24 C23 C22 120.6(2) no
C24 C23 H23 119.7 no
C22 C23 H23 119.7 no
C23 C24 C25 119.1(2) no
C23 C24 H24 120.4 no
C25 C24 H24 120.4 no
C24 C25 C26 120.7(2) no
C24 C25 H25 119.7 no
C26 C25 H25 119.7 no
C25 C26 C21 120.6(2) no
C25 C26 H26 119.7 no
C21 C26 H26 119.7 no
O3 C3 N31 122.12(19) no
O3 C3 C2 119.98(19) no
N31 C3 C2 117.89(18) no
C3 N31 C36 123.03(18) no
C3 N31 C32 116.59(17) no
C36 N31 C32 119.65(17) no
N31 C32 C51 112.01(17) no
N31 C32 C33 111.09(17) no
C51 C32 C33 111.77(18) no
N31 C32 H32 107.2 no
C51 C32 H32 107.2 no
C33 C32 H32 107.2 no
C52 C51 C56 118.7(2) no
C52 C51 C32 121.8(2) no
C56 C51 C32 119.5(2) no
C53 C52 C51 120.5(2) no
C53 C52 H52 119.7 no
C51 C52 H52 119.7 no
C54 C53 C52 120.5(3) no
C54 C53 H53 119.7 no
C52 C53 H53 119.7 no
C53 C54 C55 119.5(3) no
C53 C54 H54 120.2 no
C55 C54 H54 120.2 no
C54 C55 C56 120.4(3) no
C54 C55 H55 119.8 no
C56 C55 H55 119.8 no
C55 C56 C51 120.3(2) no
C55 C56 H56 119.8 no
C51 C56 H56 119.8 no
C34 C33 C37 112.1(2) no
C34 C33 C32 112.89(19) no
C37 C33 C32 110.36(19) no
C34 C33 H33 107.1 no
C37 C33 H33 107.1 no
C32 C33 H33 107.1 no
C33 C37 H37A 109.5 no
C33 C37 H37B 109.5 no
H37A C37 H37B 109.5 no
C33 C37 H37C 109.5 no
H37A C37 H37C 109.5 no
H37B C37 H37C 109.5 no
O4 C34 C35 120.7(2) no
O4 C34 C33 122.9(2) no
C35 C34 C33 116.39(19) no
C34 C35 C36 114.1(2) no
C34 C35 H35A 108.7 no
C36 C35 H35A 108.7 no
C34 C35 H35B 108.7 no
C36 C35 H35B 108.7 no
H35A C35 H35B 107.6 no
N31 C36 C35 107.59(17) no
N31 C36 C61 111.84(17) no
C35 C36 C61 116.73(18) no
N31 C36 H36 106.7 no
C35 C36 H36 106.7 no
C61 C36 H36 106.7 no
C62 C61 C66 118.4(2) no
C62 C61 C36 122.89(19) no
C66 C61 C36 118.71(19) no
C61 C62 C63 120.8(2) no
C61 C62 H62 119.6 no
C63 C62 H62 119.6 no
C64 C63 C62 120.2(2) no
C64 C63 H63 119.9 no
C62 C63 H63 119.9 no
C65 C64 C63 119.3(2) no
C65 C64 H64 120.3 no
C63 C64 H64 120.3 no
C66 C65 C64 120.3(2) no
C66 C65 H65 119.9 no
C64 C65 H65 119.9 no
C65 C66 C61 121.0(2) no
C65 C66 H66 119.5 no
C61 C66 H66 119.5 no

loop_
_geom_bond_atom_site_label_1
_geom_bond_atom_site_label_2
_geom_bond_distance
_geom_bond_publ_flag
C1 C2 1.332(3) y
C1 O1 1.415(2) y
C1 C17 1.494(3) y
C17 C11 1.525(3) no
C17 H17A 0.99 no
C17 H17B 0.99 no
C11 C16 1.377(3) no
C11 C12 1.393(3) no
C12 C13 1.389(3) no
C12 H12 0.95 no
C13 C14 1.377(3) no
C13 H13 0.95 no
C14 C15 1.376(3) no
C14 H14 0.95 no
C15 C16 1.393(3) no
C15 H15 0.95 no
C16 H16 0.95 no
O1 C4 1.373(3) no
C4 O2 1.198(3) no
C4 C47 1.500(3) no
C47 C41 1.502(3) no
C47 H47A 0.99 no
C47 H47B 0.99 no
C41 C46 1.385(3) no
C41 C42 1.391(3) no
C42 C43 1.386(3) no
C42 H42 0.95 no
C43 C44 1.385(3) no
C43 H43 0.95 no
C44 C45 1.376(3) no
C44 H44 0.95 no
C45 C46 1.386(3) no
C45 H45 0.95 no
C46 H46 0.95 no
C2 C3 1.519(3) y
C2 C21 1.485(3) y
C21 C26 1.392(3) no
C21 C22 1.395(3) no
C22 C23 1.380(3) no
C22 H22 0.95 no
C23 C24 1.378(3) no
C23 H23 0.95 no
C24 C25 1.382(3) no
C24 H24 0.95 no
C25 C26 1.386(3) no
C25 H25 0.95 no
C26 H26 0.95 no
C3 O3 1.228(2) no
C3 N31 1.355(3) no
N31 C36 1.479(3) no
N31 C32 1.497(3) no
C32 C51 1.523(3) no
C32 C33 1.545(3) no
C32 H32 1.00 no
C51 C52 1.385(3) no
C51 C56 1.395(3) no
C52 C53 1.384(3) no
C52 H52 0.95 no
C53 C54 1.376(4) no
C53 H53 0.95 no
C54 C55 1.379(4) no
C54 H54 0.95 no
C55 C56 1.384(4) no
C55 H55 0.95 no
C56 H56 0.95 no
C33 C34 1.514(3) no
C33 C37 1.518(3) no
C33 H33 1.00 no
C37 H37A 0.98 no
C37 H37B 0.98 no
C37 H37C 0.98 no
C34 O4 1.209(3) no
C34 C35 1.502(3) no
C35 C36 1.524(3) no
C35 H35A 0.99 no
C35 H35B 0.99 no
C36 C61 1.525(3) no
C36 H36 1.00 no
C61 C62 1.384(3) no
C61 C66 1.392(3) no
C62 C63 1.390(3) no
C62 H62 0.95 no
C63 C64 1.384(3) no
C63 H63 0.95 no
C64 C65 1.383(3) no
C64 H64 0.95 no
C65 C66 1.382(3) no
C65 H65 0.95 no
C66 H66 0.95 no

loop_
_geom_hbond_atom_site_label_D
_geom_hbond_atom_site_label_H
_geom_hbond_atom_site_label_A
_geom_hbond_site_symmetry_A
_geom_hbond_distance_DH
_geom_hbond_distance_HA
_geom_hbond_distance_DA
_geom_hbond_angle_DHA
_geom_hbond_publ_flag
C12 H12 O1 . 0.95 2.42 3.075(3) 126 y
C47 H47A O4 1_455 0.99 2.59 3.571(3) 172 y
C66 H66 O1 . 0.95 2.53 3.469(3) 172 y

loop_
_geom_torsion_atom_site_label_1
_geom_torsion_atom_site_label_2
_geom_torsion_atom_site_label_3
_geom_torsion_atom_site_label_4
_geom_torsion
_geom_torsion_publ_flag
C2 C1 C17 C11 107.1(3) no
O1 C1 C17 C11 -71.6(2) no
C1 C17 C11 C16 -151.1(2) no
C1 C17 C11 C12 32.8(3) no
C16 C11 C12 C13 0.8(3) no
C17 C11 C12 C13 177.0(2) no
C11 C12 C13 C14 -0.9(4) no
C12 C13 C14 C15 0.2(4) no
C13 C14 C15 C16 0.7(4) no
C12 C11 C16 C15 0.0(3) no
C17 C11 C16 C15 -176.3(2) no
C14 C15 C16 C11 -0.7(4) no
C2 C1 O1 C4 99.5(2) no
C17 C1 O1 C4 -81.5(2) no
C1 O1 C4 O2 13.8(3) no
C1 O1 C4 C47 -165.53(17) no
O2 C4 C47 C41 21.6(3) no
O1 C4 C47 C41 -159.19(18) no
C4 C47 C41 C46 -136.4(2) no
C4 C47 C41 C42 45.5(3) no
C46 C41 C42 C43 -0.3(3) no
C47 C41 C42 C43 177.8(2) no
C41 C42 C43 C44 0.2(4) no
C42 C43 C44 C45 0.0(4) no
C43 C44 C45 C46 -0.2(4) no
C42 C41 C46 C45 0.1(3) no
C47 C41 C46 C45 -178.1(2) no
C44 C45 C46 C41 0.1(4) no
O1 C1 C2 C3 -7.7(3) y
O1 C1 C2 C21 177.47(18) y
C17 C1 C2 C21 -1.3(4) y
C17 C1 C2 C3 173.5(2) y
C1 C2 C21 C26 -33.8(3) no
C3 C2 C21 C26 151.4(2) no
C1 C2 C21 C22 148.1(2) no
C3 C2 C21 C22 -26.7(3) no
C26 C21 C22 C23 0.5(3) no
C2 C21 C22 C23 178.8(2) no
C21 C22 C23 C24 0.2(3) no
C22 C23 C24 C25 -1.0(4) no
C23 C24 C25 C26 1.1(4) no
C24 C25 C26 C21 -0.4(3) no
C22 C21 C26 C25 -0.4(3) no
C2 C21 C26 C25 -178.5(2) no
C1 C2 C3 O3 -72.9(3) no
C21 C2 C3 O3 102.6(2) no
C1 C2 C3 N31 108.3(2) no
C21 C2 C3 N31 -76.2(2) no
O3 C3 N31 C36 -175.01(18) no
C2 C3 N31 C36 3.7(3) no
O3 C3 N31 C32 -4.9(3) no
C2 C3 N31 C32 173.88(17) no
C3 N31 C32 C51 73.9(2) no
C36 N31 C32 C51 -115.6(2) y
C3 N31 C32 C33 -160.30(18) no
C36 N31 C32 C33 10.2(3) no
N31 C32 C51 C52 69.2(3) no
C33 C32 C51 C52 -56.2(3) no
N31 C32 C51 C56 -111.3(2) no
C33 C32 C51 C56 123.2(2) no
C56 C51 C52 C53 0.1(4) no
C32 C51 C52 C53 179.5(2) no
C51 C52 C53 C54 0.0(4) no
C52 C53 C54 C55 0.2(4) no
C53 C54 C55 C56 -0.3(4) no
C54 C55 C56 C51 0.3(4) no
C52 C51 C56 C55 -0.2(3) no
C32 C51 C56 C55 -179.7(2) no
N31 C32 C33 C34 39.5(2) no
C51 C32 C33 C34 165.45(18) no
N31 C32 C33 C37 165.83(19) y
C51 C32 C33 C37 -68.3(2) no
C37 C33 C34 O4 11.0(3) no
C32 C33 C34 O4 136.4(2) no
C37 C33 C34 C35 -169.2(2) no
C32 C33 C34 C35 -43.8(3) no
O4 C34 C35 C36 177.4(2) no
C33 C34 C35 C36 -2.4(3) no
C3 N31 C36 C35 114.8(2) no
C32 N31 C36 C35 -55.0(2) no
C3 N31 C36 C61 -115.7(2) no
C32 N31 C36 C61 74.4(2) no
C34 C35 C36 N31 49.4(2) no
C34 C35 C36 C61 -77.2(2) y
N31 C36 C61 C62 -127.9(2) no
C35 C36 C61 C62 -3.4(3) no
N31 C36 C61 C66 54.5(3) no
C35 C36 C61 C66 179.0(2) no
C66 C61 C62 C63 -1.6(3) no
C36 C61 C62 C63 -179.2(2) no
C61 C62 C63 C64 0.8(4) no
C62 C63 C64 C65 0.4(4) no
C63 C64 C65 C66 -0.8(4) no
C64 C65 C66 C61 -0.1(4) no
C62 C61 C66 C65 1.3(3) no
C36 C61 C66 C65 178.9(2) no
